data_7212728
loop_
_publ_author_name
'Aitipamula, Srinivasulu'
'Chow, Pui Shan'
'Tan, Reginald B. H.'

_publ_section_title
;
 Conformational and enantiotropic polymorphism of a 1&#x2009;:&#x2009;1
 cocrystal involving ethenzamide and ethylmalonic acid
;
_journal_issue 11
_journal_name_full CrystEngComm
_journal_page_first 3691
_journal_paper_doi 10.1039/c004491a
_journal_volume 12
_journal_year 2010
_chemical_formula_moiety 'C9 H11 N O2, C5 H8 O4'
_chemical_formula_sum 'C14 H19 N O6'
_chemical_formula_weight 297.30
_chemical_name_common
;
Form II cocrystal of 1:1 ethenzamide and ethylmalonic acid cocrystal
;
_chemical_name_systematic
;
Form II of ethenzamide and ethylmalonic acid cocrystal
;
_space_group_IT_number 14
_symmetry_cell_setting monoclinic
_symmetry_space_group_name_Hall '-P 2ybc'
_symmetry_space_group_name_H-M 'P 1 21/c 1'
_atom_sites_solution_hydrogens geom
_atom_sites_solution_primary direct
_atom_sites_solution_secondary difmap
_audit_creation_method SHELXL-97
_cell_angle_alpha 90.00
_cell_angle_beta 108.42(3)
_cell_angle_gamma 90.00
_cell_formula_units_Z 4
_cell_length_a 14.463(3)
_cell_length_b 7.6366(15)
_cell_length_c 14.296(3)
_cell_measurement_reflns_used 3798
_cell_measurement_temperature 110(2)
_cell_measurement_theta_max 31.0096
_cell_measurement_theta_min 2.4219
_cell_volume 1498.1(6)
_computing_cell_refinement 'CrystalClear (Rigaku Inc., 2007)'
_computing_data_collection 'CrystalClear (Rigaku Inc., 2007)'
_computing_data_reduction 'CrystalClear (Rigaku Inc., 2007)'
_computing_structure_refinement 'SHELXL-97 (Sheldrick, 1997)'
_computing_structure_solution 'SHELXS-97 (Sheldrick, 1990)'
_diffrn_ambient_temperature 110(2)
_diffrn_measured_fraction_theta_full 0.995
_diffrn_measured_fraction_theta_max 0.995
_diffrn_measurement_device_type 'Rigaku Saturn 70 CCD area detector'
_diffrn_measurement_method '\w scans'
_diffrn_radiation_monochromator graphite
_diffrn_radiation_source 'fine-focus sealed tube'
_diffrn_radiation_type MoK\a
_diffrn_radiation_wavelength 0.71073
_diffrn_reflns_av_R_equivalents 0.0280
_diffrn_reflns_av_sigmaI/netI 0.0306
_diffrn_reflns_limit_h_max 18
_diffrn_reflns_limit_h_min -19
_diffrn_reflns_limit_k_max 6
_diffrn_reflns_limit_k_min -10
_diffrn_reflns_limit_l_max 19
_diffrn_reflns_limit_l_min -18
_diffrn_reflns_number 10980
_diffrn_reflns_theta_full 28.27
_diffrn_reflns_theta_max 28.27
_diffrn_reflns_theta_min 2.90
_exptl_absorpt_coefficient_mu 0.103
_exptl_absorpt_correction_T_max 0.9776
_exptl_absorpt_correction_T_min 0.9602
_exptl_absorpt_correction_type multi-scan
_exptl_absorpt_process_details 'R. H. Blessing, Acta Cryst. 1995 A51, 33-38'
_exptl_crystal_colour colorless
_exptl_crystal_density_diffrn 1.318
_exptl_crystal_density_method 'not measured'
_exptl_crystal_description block
_exptl_crystal_F_000 632
_exptl_crystal_size_max 0.40
_exptl_crystal_size_mid 0.33
_exptl_crystal_size_min 0.22
_refine_diff_density_max 0.208
_refine_diff_density_min -0.213
_refine_diff_density_rms 0.047
_refine_ls_extinction_method none
_refine_ls_goodness_of_fit_ref 1.157
_refine_ls_hydrogen_treatment mixed
_refine_ls_matrix_type full
_refine_ls_number_parameters 208
_refine_ls_number_reflns 3692
_refine_ls_number_restraints 0
_refine_ls_restrained_S_all 1.157
_refine_ls_R_factor_all 0.0688
_refine_ls_R_factor_gt 0.0611
_refine_ls_shift/su_max 0.000
_refine_ls_shift/su_mean 0.000
_refine_ls_structure_factor_coef Fsqd
_refine_ls_weighting_details 'calc w=1/[\s^2^(Fo^2^)+(0.0582P)^2^+0.5071P] where P=(Fo^2^+2Fc^2^)/3'
_refine_ls_weighting_scheme calc
_refine_ls_wR_factor_gt 0.1403
_refine_ls_wR_factor_ref 0.1456
_reflns_number_gt 3310
_reflns_number_total 3692
_reflns_threshold_expression >2sigma(I)
_cod_data_source_file c004491a.txt
_cod_data_source_block EA+EMA-Form-II
_cod_depositor_comments
;
The following automatic conversions were performed:

'_symmetry_cell_setting' value 'Monoclinic' changed to 'monoclinic'
according to /home/saulius/struct/CIF-dictionaries/cif_core.dic
dictionary named 'cif_core.dic' version 2.4.2 from 2011-04-26.

Automatic conversion script
Id: cif_fix_values 1891 2012-01-12 08:04:46Z andrius 
;
_cod_original_cell_volume 1498.1(5)
_cod_original_sg_symbol_H-M 'P 21/c'
_cod_database_code 7212728

loop_
_symmetry_equiv_pos_as_xyz
'x, y, z'
'-x, y+1/2, -z+1/2'
'-x, -y, -z'
'x, -y-1/2, z-1/2'

loop_
_atom_site_label
_atom_site_type_symbol
_atom_site_fract_x
_atom_site_fract_y
_atom_site_fract_z
_atom_site_U_iso_or_equiv
_atom_site_adp_type
_atom_site_occupancy
_atom_site_symmetry_multiplicity
_atom_site_calc_flag
_atom_site_refinement_flags
O5 O 0.48439(8) 0.21592(16) 0.48768(10) 0.0370(3) Uani 1 1 d .
O3 O 0.78990(8) 0.44198(17) 0.60070(9) 0.0344(3) Uani 1 1 d .
O1 O 0.86289(8) 0.76369(16) 0.46324(9) 0.0314(3) Uani 1 1 d .
O2 O 1.16306(9) 0.75253(18) 0.59583(9) 0.0361(3) Uani 1 1 d .
O4 O 0.69626(9) 0.29750(19) 0.46809(9) 0.0373(3) Uani 1 1 d .
N1 N 1.04104(11) 0.6816(2) 0.45917(11) 0.0298(3) Uani 1 1 d .
O6 O 0.60819(9) 0.06807(17) 0.59128(10) 0.0360(3) Uani 1 1 d .
C7 C 1.07419(11) 0.7558(2) 0.54713(12) 0.0268(3) Uani 1 1 d .
C10 C 0.71330(11) 0.3752(2) 0.55399(12) 0.0278(3) Uani 1 1 d .
C6 C 1.04941(13) 0.9345(2) 0.67983(12) 0.0305(4) Uani 1 1 d .
H6 H 1.1184 0.9337 0.7077 0.037 Uiso 1 1 calc R
C1 C 1.00599(12) 0.8463(2) 0.59099(12) 0.0273(3) Uani 1 1 d .
C11 C 0.62364(11) 0.3756(2) 0.58838(12) 0.0285(3) Uani 1 1 d .
H11 H 0.5826 0.4783 0.5571 0.034 Uiso 1 1 calc R
C12 C 0.56526(12) 0.2122(2) 0.55059(13) 0.0292(3) Uani 1 1 d .
C4 C 0.89356(14) 1.0232(2) 0.68783(13) 0.0352(4) Uani 1 1 d .
H4 H 0.8553 1.0833 0.7207 0.042 Uiso 1 1 calc R
C5 C 0.99430(14) 1.0229(2) 0.72815(13) 0.0342(4) Uani 1 1 d .
H5 H 1.0251 1.0826 0.7882 0.041 Uiso 1 1 calc R
C2 C 0.90341(12) 0.8488(2) 0.55069(12) 0.0288(4) Uani 1 1 d .
C3 C 0.84820(13) 0.9367(2) 0.60013(13) 0.0325(4) Uani 1 1 d .
H3 H 0.7791 0.9372 0.5735 0.039 Uiso 1 1 calc R
C8 C 0.75905(12) 0.7755(2) 0.41603(14) 0.0334(4) Uani 1 1 d .
H8A H 0.7390 0.8993 0.4025 0.040 Uiso 1 1 calc R
H8B H 0.7239 0.7247 0.4588 0.040 Uiso 1 1 calc R
C9 C 0.73663(13) 0.6742(3) 0.32111(15) 0.0396(4) Uani 1 1 d .
H9A H 0.7732 0.7241 0.2803 0.059 Uiso 1 1 calc R
H9B H 0.6666 0.6809 0.2855 0.059 Uiso 1 1 calc R
H9C H 0.7555 0.5514 0.3357 0.059 Uiso 1 1 calc R
C13 C 0.64876(13) 0.3949(3) 0.70008(13) 0.0352(4) Uani 1 1 d .
H13A H 0.6871 0.2919 0.7327 0.042 Uiso 1 1 calc R
H13B H 0.6897 0.5004 0.7219 0.042 Uiso 1 1 calc R
C14 C 0.55773(15) 0.4106(3) 0.73192(16) 0.0462(5) Uani 1 1 d .
H14A H 0.5193 0.5120 0.6994 0.069 Uiso 1 1 calc R
H14B H 0.5770 0.4260 0.8036 0.069 Uiso 1 1 calc R
H14C H 0.5185 0.3041 0.7132 0.069 Uiso 1 1 calc R
H1 H 0.9758(17) 0.687(3) 0.4265(16) 0.043(6) Uiso 1 1 d .
H2 H 1.0851(17) 0.629(3) 0.4348(16) 0.049(6) Uiso 1 1 d .
H10 H 0.570(2) -0.039(4) 0.561(2) 0.084(9) Uiso 1 1 d .
H7 H 0.757(2) 0.288(4) 0.449(2) 0.079(9) Uiso 1 1 d .

loop_
_atom_site_aniso_label
_atom_site_aniso_U_11
_atom_site_aniso_U_22
_atom_site_aniso_U_33
_atom_site_aniso_U_23
_atom_site_aniso_U_13
_atom_site_aniso_U_12
O5 0.0264(6) 0.0285(6) 0.0481(8) -0.0026(6) 0.0003(5) -0.0004(5)
O3 0.0266(6) 0.0379(7) 0.0380(7) -0.0066(5) 0.0092(5) -0.0059(5)
O1 0.0263(6) 0.0350(7) 0.0316(6) 0.0000(5) 0.0073(5) 0.0011(5)
O2 0.0288(6) 0.0480(8) 0.0295(6) -0.0017(5) 0.0061(5) 0.0066(5)
O4 0.0300(6) 0.0475(8) 0.0334(6) -0.0102(6) 0.0085(5) -0.0038(5)
N1 0.0283(7) 0.0306(8) 0.0307(7) -0.0027(6) 0.0093(6) -0.0004(6)
O6 0.0315(6) 0.0257(6) 0.0447(7) 0.0007(5) 0.0032(5) -0.0004(5)
C7 0.0280(7) 0.0250(8) 0.0277(8) 0.0052(6) 0.0094(6) 0.0018(6)
C10 0.0284(7) 0.0235(8) 0.0298(8) 0.0005(6) 0.0065(6) 0.0000(6)
C6 0.0360(8) 0.0262(8) 0.0291(8) 0.0061(7) 0.0101(7) 0.0048(7)
C1 0.0322(8) 0.0237(8) 0.0271(8) 0.0063(6) 0.0110(6) 0.0029(6)
C11 0.0244(7) 0.0245(8) 0.0351(9) -0.0011(7) 0.0071(6) -0.0003(6)
C12 0.0267(7) 0.0261(8) 0.0336(8) -0.0008(7) 0.0081(6) 0.0010(6)
C4 0.0451(10) 0.0297(9) 0.0363(9) 0.0049(7) 0.0207(8) 0.0067(7)
C5 0.0440(10) 0.0287(9) 0.0303(8) 0.0018(7) 0.0125(7) 0.0044(7)
C2 0.0322(8) 0.0256(8) 0.0295(8) 0.0051(6) 0.0111(7) 0.0023(6)
C3 0.0328(8) 0.0309(9) 0.0368(9) 0.0052(7) 0.0151(7) 0.0040(7)
C8 0.0254(8) 0.0340(9) 0.0394(9) 0.0045(7) 0.0083(7) 0.0033(6)
C9 0.0330(9) 0.0376(10) 0.0442(11) 0.0004(8) 0.0064(8) 0.0007(7)
C13 0.0321(8) 0.0376(10) 0.0364(9) -0.0080(8) 0.0114(7) -0.0047(7)
C14 0.0413(10) 0.0528(13) 0.0502(12) -0.0084(10) 0.0227(9) -0.0030(9)

loop_
_atom_type_symbol
_atom_type_description
_atom_type_scat_dispersion_real
_atom_type_scat_dispersion_imag
_atom_type_scat_source
C C 0.0033 0.0016 'International Tables Vol C Tables 4.2.6.8 and 6.1.1.4'
H H 0.0000 0.0000 'International Tables Vol C Tables 4.2.6.8 and 6.1.1.4'
N N 0.0061 0.0033 'International Tables Vol C Tables 4.2.6.8 and 6.1.1.4'
O O 0.0106 0.0060 'International Tables Vol C Tables 4.2.6.8 and 6.1.1.4'

loop_
_geom_angle_atom_site_label_1
_geom_angle_atom_site_label_2
_geom_angle_atom_site_label_3
_geom_angle
C2 O1 C8 118.75(13)
C10 O4 H7 111.2(16)
C7 N1 H1 118.3(14)
C7 N1 H2 117.8(14)
H1 N1 H2 124.0(19)
C12 O6 H10 111.8(17)
O2 C7 N1 121.26(16)
O2 C7 C1 118.23(15)
N1 C7 C1 120.51(15)
O3 C10 O4 125.02(16)
O3 C10 C11 122.99(15)
O4 C10 C11 111.97(14)
C5 C6 C1 121.58(16)
C5 C6 H6 119.2
C1 C6 H6 119.2
C6 C1 C2 118.47(15)
C6 C1 C7 115.90(15)
C2 C1 C7 125.63(15)
C12 C11 C10 108.66(14)
C12 C11 C13 112.06(15)
C10 C11 C13 113.03(13)
C12 C11 H11 107.6
C10 C11 H11 107.6
C13 C11 H11 107.6
O5 C12 O6 123.62(15)
O5 C12 C11 122.55(15)
O6 C12 C11 113.83(14)
C3 C4 C5 120.67(17)
C3 C4 H4 119.7
C5 C4 H4 119.7
C6 C5 C4 119.22(16)
C6 C5 H5 120.4
C4 C5 H5 120.4
O1 C2 C3 122.97(15)
O1 C2 C1 117.31(15)
C3 C2 C1 119.72(16)
C4 C3 C2 120.34(16)
C4 C3 H3 119.8
C2 C3 H3 119.8
O1 C8 C9 106.60(14)
O1 C8 H8A 110.4
C9 C8 H8A 110.4
O1 C8 H8B 110.4
C9 C8 H8B 110.4
H8A C8 H8B 108.6
C8 C9 H9A 109.5
C8 C9 H9B 109.5
H9A C9 H9B 109.5
C8 C9 H9C 109.5
H9A C9 H9C 109.5
H9B C9 H9C 109.5
C14 C13 C11 112.09(15)
C14 C13 H13A 109.2
C11 C13 H13A 109.2
C14 C13 H13B 109.2
C11 C13 H13B 109.2
H13A C13 H13B 107.9
C13 C14 H14A 109.5
C13 C14 H14B 109.5
H14A C14 H14B 109.5
C13 C14 H14C 109.5
H14A C14 H14C 109.5
H14B C14 H14C 109.5

loop_
_geom_bond_atom_site_label_1
_geom_bond_atom_site_label_2
_geom_bond_distance
O5 C12 1.230(2)
O3 C10 1.2107(19)
O1 C2 1.366(2)
O1 C8 1.4418(19)
O2 C7 1.254(2)
O4 C10 1.315(2)
O4 H7 1.00(3)
N1 C7 1.324(2)
N1 H1 0.91(2)
N1 H2 0.91(2)
O6 C12 1.306(2)
O6 H10 1.01(3)
C7 C1 1.495(2)
C10 C11 1.525(2)
C6 C5 1.384(2)
C6 C1 1.399(2)
C6 H6 0.9500
C1 C2 1.412(2)
C11 C12 1.508(2)
C11 C13 1.529(2)
C11 H11 1.0000
C4 C3 1.385(3)
C4 C5 1.387(3)
C4 H4 0.9500
C5 H5 0.9500
C2 C3 1.394(2)
C3 H3 0.9500
C8 C9 1.506(3)
C8 H8A 0.9900
C8 H8B 0.9900
C9 H9A 0.9800
C9 H9B 0.9800
C9 H9C 0.9800
C13 C14 1.528(3)
C13 H13A 0.9900
C13 H13B 0.9900
C14 H14A 0.9800
C14 H14B 0.9800
C14 H14C 0.9800
